data_4027290
loop_
_publ_author_name
'Sergiy V. Rosokha'
'Vasiliy Korotchenko'
'Charlotte L. Stern'
'Vladimir Zaitsev'
'Jeremy T. Ritzert'

_publ_section_title
;
 Substituent-Induced Switch of the Role of Charge-Transfer Complexes in
 the Diels-Alder Reactions of o-Chloranil and Styrenes
;
_journal_name_full 'Journal of Organic Chemistry'
_journal_page_first 5971
_journal_page_last 5981
_journal_paper_doi 10.1021/jo300614k
_journal_volume 77
_journal_year 2012
_chemical_formula_moiety 'C15 H10 Cl4 O2'
_chemical_formula_sum 'C15 H10 Cl4 O2'
_chemical_formula_weight 364.03
_chemical_name_systematic
; 
 ? 
;
_space_group_IT_number 14
_symmetry_cell_setting monoclinic
_symmetry_space_group_name_Hall '-P 2ybc'
_symmetry_space_group_name_H-M 'P 1 21/c 1'
_atom_sites_solution_hydrogens geom
_atom_sites_solution_primary direct
_atom_sites_solution_secondary difmap
_audit_creation_method SHELXL-97
_cell_angle_alpha 90.00
_cell_angle_beta 110.531(3)
_cell_angle_gamma 90.00
_cell_formula_units_Z 4
_cell_length_a 11.7205(7)
_cell_length_b 10.0860(6)
_cell_length_c 13.4468(8)
_cell_measurement_reflns_used 776
_cell_measurement_temperature 100(2)
_cell_measurement_theta_max 30.09
_cell_measurement_theta_min 2.59
_cell_volume 1488.62(16)
_computing_cell_refinement 'Bruker SAINT'
_computing_data_collection 'Bruker APEX2'
_computing_data_reduction 'Bruker SAINT'
_computing_molecular_graphics 'Bruker SHELXTL'
_computing_publication_material 'Bruker SHELXTL'
_computing_structure_refinement 'SHELXL-97 (Sheldrick, 2008)'
_computing_structure_solution 'SHELXS-97 (Sheldrick, 2008)'
_diffrn_ambient_temperature 100(2)
_diffrn_measured_fraction_theta_full 0.996
_diffrn_measured_fraction_theta_max 0.996
_diffrn_measurement_device_type 'Bruker APEX-II CCD'
_diffrn_measurement_method '\f and \w scans'
_diffrn_radiation_monochromator graphite
_diffrn_radiation_source 'fine-focus sealed tube'
_diffrn_radiation_type MoK\a
_diffrn_radiation_wavelength 0.71073
_diffrn_reflns_av_R_equivalents 0.0000
_diffrn_reflns_av_sigmaI/netI 0.0318
_diffrn_reflns_limit_h_max 15
_diffrn_reflns_limit_h_min -16
_diffrn_reflns_limit_k_max 14
_diffrn_reflns_limit_k_min 0
_diffrn_reflns_limit_l_max 19
_diffrn_reflns_limit_l_min 0
_diffrn_reflns_number 4558
_diffrn_reflns_theta_full 30.57
_diffrn_reflns_theta_max 30.57
_diffrn_reflns_theta_min 2.59
_diffrn_standards_number 0
_exptl_absorpt_coefficient_mu 0.794
_exptl_absorpt_correction_T_max 0.8012
_exptl_absorpt_correction_T_min 0.6719
_exptl_absorpt_correction_type multi-scan
_exptl_absorpt_process_details 'TWINABS V2008/4 (Sheldrick, 2008)'
_exptl_crystal_colour yellow
_exptl_crystal_density_diffrn 1.624
_exptl_crystal_description block
_exptl_crystal_F_000 736
_exptl_crystal_size_max 0.54
_exptl_crystal_size_mid 0.31
_exptl_crystal_size_min 0.29
_refine_diff_density_max 0.547
_refine_diff_density_min -0.601
_refine_diff_density_rms 0.103
_refine_ls_extinction_method none
_refine_ls_goodness_of_fit_ref 1.238
_refine_ls_hydrogen_treatment constr
_refine_ls_matrix_type full
_refine_ls_number_parameters 211
_refine_ls_number_reflns 4558
_refine_ls_number_restraints 0
_refine_ls_restrained_S_all 1.238
_refine_ls_R_factor_all 0.0831
_refine_ls_R_factor_gt 0.0779
_refine_ls_shift/su_max 0.005
_refine_ls_shift/su_mean 0.000
_refine_ls_structure_factor_coef Fsqd
_refine_ls_weighting_details 'calc w=1/[\s^2^(Fo^2^)+(0.0066P)^2^+6.1365P] where P=(Fo^2^+2Fc^2^)/3'
_refine_ls_weighting_scheme calc
_refine_ls_wR_factor_gt 0.1723
_refine_ls_wR_factor_ref 0.1743
_reflns_number_gt 4117
_reflns_number_total 4558
_reflns_threshold_expression >2sigma(I)
_cod_data_source_file jo300614k_si_004.cif
_cod_data_source_block n0699t
_cod_original_cell_volume 1488.62(15)
_cod_database_code 4027290

loop_
_symmetry_equiv_pos_as_xyz
'x, y, z'
'-x, y+1/2, -z+1/2'
'-x, -y, -z'
'x, -y-1/2, z-1/2'

loop_
_atom_site_label
_atom_site_type_symbol
_atom_site_fract_x
_atom_site_fract_y
_atom_site_fract_z
_atom_site_U_iso_or_equiv
_atom_site_adp_type
_atom_site_occupancy
_atom_site_symmetry_multiplicity
_atom_site_calc_flag
_atom_site_refinement_flags
_atom_site_disorder_assembly
_atom_site_disorder_group
Cl1A Cl 0.0879(9) 0.5517(9) 0.1691(10) 0.028(2) Uani 0.41(8) 1 d P A 1
Cl2A Cl 0.0791(12) 0.8386(11) 0.2541(10) 0.026(4) Uani 0.31(8) 1 d P A 1
Cl1B Cl 0.107(2) 0.5429(15) 0.1608(12) 0.054(2) Uani 0.59(8) 1 d P A 2
Cl2B Cl 0.0713(9) 0.8258(15) 0.2456(10) 0.056(2) Uani 0.69(8) 1 d P A 2
Cl3 Cl 0.31842(14) 1.00459(10) 0.34643(10) 0.0510(3) Uani 1 1 d . A .
Cl4 Cl 0.56577(10) 0.86798(16) 0.37436(9) 0.0590(4) Uani 1 1 d . . .
O1 O 0.4793(3) 0.7788(4) 0.1492(3) 0.0459(8) Uani 1 1 d . A .
O2 O 0.2625(4) 0.6295(3) 0.0550(2) 0.0455(8) Uani 1 1 d . . .
C1 C 0.2335(3) 0.6347(3) 0.2265(3) 0.0248(6) Uani 1 1 d . . .
C2 C 0.2159(3) 0.7715(4) 0.2658(3) 0.0242(6) Uani 1 1 d . A .
C3 C 0.3159(3) 0.8440(3) 0.3070(3) 0.0257(7) Uani 1 1 d . . .
C4 C 0.4336(3) 0.7735(4) 0.3139(3) 0.0295(7) Uani 1 1 d . A .
C5 C 0.4155(3) 0.7441(4) 0.1983(3) 0.0308(8) Uani 1 1 d . . .
C6 C 0.2961(4) 0.6635(4) 0.1452(3) 0.0292(7) Uani 1 1 d . A .
C7 C 0.4399(3) 0.6410(4) 0.3746(3) 0.0297(8) Uani 1 1 d . . .
H7A H 0.4431 0.6601 0.4478 0.036 Uiso 1 1 calc R A .
H7B H 0.5152 0.5928 0.3793 0.036 Uiso 1 1 calc R . .
C8 C 0.3272(3) 0.5525(3) 0.3175(3) 0.0251(6) Uani 1 1 d . A .
H8 H 0.3560 0.4782 0.2830 0.030 Uiso 1 1 calc R . .
C9 C 0.2706(3) 0.4905(3) 0.3917(3) 0.0237(6) Uani 1 1 d . . .
C10 C 0.2334(4) 0.5664(4) 0.4607(3) 0.0310(8) Uani 1 1 d . A .
H10 H 0.2462 0.6595 0.4639 0.037 Uiso 1 1 calc R . .
C11 C 0.1773(4) 0.5071(4) 0.5257(3) 0.0339(8) Uani 1 1 d . . .
H11 H 0.1516 0.5608 0.5719 0.041 Uiso 1 1 calc R A .
C12 C 0.1586(3) 0.3710(4) 0.5236(3) 0.0310(8) Uani 1 1 d . A .
C13 C 0.1968(3) 0.2949(4) 0.4544(3) 0.0290(7) Uani 1 1 d . . .
H13 H 0.1850 0.2016 0.4517 0.035 Uiso 1 1 calc R A .
C14 C 0.2519(3) 0.3541(4) 0.3895(3) 0.0262(7) Uani 1 1 d . A .
H14 H 0.2772 0.3005 0.3429 0.031 Uiso 1 1 calc R . .
C15 C 0.0988(4) 0.3062(5) 0.5938(4) 0.0425(10) Uani 1 1 d . . .
H15A H 0.1588 0.2518 0.6475 0.064 Uiso 1 1 calc R A .
H15B H 0.0316 0.2499 0.5505 0.064 Uiso 1 1 calc R . .
H15C H 0.0672 0.3747 0.6289 0.064 Uiso 1 1 calc R . .

loop_
_atom_site_aniso_label
_atom_site_aniso_U_11
_atom_site_aniso_U_22
_atom_site_aniso_U_33
_atom_site_aniso_U_23
_atom_site_aniso_U_13
_atom_site_aniso_U_12
Cl1A 0.020(3) 0.027(3) 0.033(2) 0.0063(13) 0.0028(13) -0.007(3)
Cl2A 0.032(4) 0.025(6) 0.035(5) 0.007(3) 0.027(2) 0.011(2)
Cl1B 0.054(4) 0.059(3) 0.0374(18) 0.006(2) 0.001(3) -0.038(2)
Cl2B 0.0269(16) 0.074(4) 0.076(4) 0.037(3) 0.0300(17) 0.0211(18)
Cl3 0.0937(10) 0.0255(5) 0.0426(6) -0.0052(4) 0.0349(6) -0.0076(5)
Cl4 0.0340(5) 0.0884(10) 0.0416(6) 0.0234(6) -0.0028(4) -0.0346(6)
O1 0.0342(15) 0.068(2) 0.0478(18) 0.0219(16) 0.0295(14) 0.0125(15)
O2 0.082(3) 0.0287(14) 0.0295(14) 0.0009(12) 0.0246(16) 0.0047(15)
C1 0.0234(15) 0.0232(15) 0.0280(16) -0.0004(13) 0.0091(13) -0.0022(12)
C2 0.0213(14) 0.0283(16) 0.0279(16) 0.0064(13) 0.0147(13) 0.0059(12)
C3 0.0320(17) 0.0218(15) 0.0267(16) -0.0003(13) 0.0145(13) -0.0017(13)
C4 0.0193(14) 0.041(2) 0.0286(17) 0.0051(15) 0.0085(13) -0.0080(14)
C5 0.0239(16) 0.039(2) 0.0354(18) 0.0125(16) 0.0177(14) 0.0121(15)
C6 0.040(2) 0.0221(15) 0.0291(17) 0.0030(13) 0.0167(15) 0.0065(14)
C7 0.0185(14) 0.041(2) 0.0306(17) 0.0129(16) 0.0106(13) 0.0038(14)
C8 0.0274(16) 0.0246(15) 0.0278(16) 0.0033(13) 0.0153(13) 0.0052(13)
C9 0.0225(14) 0.0263(16) 0.0247(15) 0.0027(13) 0.0111(12) 0.0012(12)
C10 0.044(2) 0.0249(16) 0.0299(17) -0.0005(14) 0.0199(16) -0.0006(15)
C11 0.042(2) 0.037(2) 0.0311(18) -0.0034(16) 0.0225(17) -0.0050(17)
C12 0.0285(17) 0.038(2) 0.0292(17) 0.0002(15) 0.0139(14) -0.0057(15)
C13 0.0248(16) 0.0270(16) 0.0347(18) 0.0013(14) 0.0099(14) -0.0046(13)
C14 0.0233(15) 0.0285(17) 0.0275(16) 0.0011(13) 0.0099(13) 0.0026(13)
C15 0.046(2) 0.045(2) 0.046(2) 0.002(2) 0.027(2) -0.009(2)

loop_
_atom_type_symbol
_atom_type_description
_atom_type_scat_dispersion_real
_atom_type_scat_dispersion_imag
_atom_type_scat_source
C C 0.0033 0.0016 'International Tables Vol C Tables 4.2.6.8 and 6.1.1.4'
H H 0.0000 0.0000 'International Tables Vol C Tables 4.2.6.8 and 6.1.1.4'
O O 0.0106 0.0060 'International Tables Vol C Tables 4.2.6.8 and 6.1.1.4'
Cl Cl 0.1484 0.1585 'International Tables Vol C Tables 4.2.6.8 and 6.1.1.4'

loop_
_geom_angle_atom_site_label_1
_geom_angle_atom_site_label_2
_geom_angle_atom_site_label_3
_geom_angle
C2 C1 C6 103.4(3)
C2 C1 C8 110.7(3)
C6 C1 C8 106.0(3)
C2 C1 Cl1B 118.3(11)
C6 C1 Cl1B 106.1(10)
C8 C1 Cl1B 111.1(5)
C2 C1 Cl1A 110.2(4)
C6 C1 Cl1A 113.3(5)
C8 C1 Cl1A 112.7(4)
Cl1B C1 Cl1A 9.0(11)
C3 C2 C1 116.0(3)
C3 C2 Cl2A 119.1(6)
C1 C2 Cl2A 124.8(6)
C3 C2 Cl2B 124.8(7)
C1 C2 Cl2B 119.0(7)
Cl2A C2 Cl2B 5.9(6)
C2 C3 C4 114.6(3)
C2 C3 Cl3 124.8(3)
C4 C3 Cl3 120.5(3)
C5 C4 C3 103.3(3)
C5 C4 C7 109.4(3)
C3 C4 C7 107.9(3)
C5 C4 Cl4 111.3(2)
C3 C4 Cl4 114.1(3)
C7 C4 Cl4 110.6(2)
O1 C5 C4 127.5(4)
O1 C5 C6 121.9(4)
C4 C5 C6 110.5(3)
O2 C6 C1 126.8(4)
O2 C6 C5 122.8(4)
C1 C6 C5 110.3(3)
C4 C7 C8 111.0(3)
C4 C7 H7A 109.4
C8 C7 H7A 109.4
C4 C7 H7B 109.4
C8 C7 H7B 109.4
H7A C7 H7B 108.0
C9 C8 C7 113.8(3)
C9 C8 C1 112.6(3)
C7 C8 C1 108.8(3)
C9 C8 H8 107.1
C7 C8 H8 107.1
C1 C8 H8 107.1
C10 C9 C14 118.4(3)
C10 C9 C8 121.8(3)
C14 C9 C8 119.8(3)
C9 C10 C11 120.6(4)
C9 C10 H10 119.7
C11 C10 H10 119.7
C12 C11 C10 121.1(4)
C12 C11 H11 119.5
C10 C11 H11 119.5
C11 C12 C13 118.1(3)
C11 C12 C15 121.4(4)
C13 C12 C15 120.5(4)
C14 C13 C12 120.8(4)
C14 C13 H13 119.6
C12 C13 H13 119.6
C13 C14 C9 121.0(3)
C13 C14 H14 119.5
C9 C14 H14 119.5
C12 C15 H15A 109.5
C12 C15 H15B 109.5
H15A C15 H15B 109.5
C12 C15 H15C 109.5
H15A C15 H15C 109.5
H15B C15 H15C 109.5

loop_
_geom_bond_atom_site_label_1
_geom_bond_atom_site_label_2
_geom_bond_distance
Cl1A C1 1.813(12)
Cl2A C2 1.696(11)
Cl1B C1 1.708(13)
Cl2B C2 1.710(7)
Cl3 C3 1.701(4)
Cl4 C4 1.757(4)
O1 C5 1.211(4)
O2 C6 1.187(5)
C1 C2 1.517(5)
C1 C6 1.542(5)
C1 C8 1.565(5)
C2 C3 1.326(5)
C3 C4 1.525(5)
C4 C5 1.523(5)
C4 C7 1.554(5)
C5 C6 1.558(6)
C7 C8 1.555(5)
C7 H7A 0.9900
C7 H7B 0.9900
C8 C9 1.514(5)
C8 H8 1.0000
C9 C10 1.387(5)
C9 C14 1.392(5)
C10 C11 1.398(5)
C10 H10 0.9500
C11 C12 1.389(6)
C11 H11 0.9500
C12 C13 1.395(5)
C12 C15 1.508(5)
C13 C14 1.390(5)
C13 H13 0.9500
C14 H14 0.9500
C15 H15A 0.9800
C15 H15B 0.9800
C15 H15C 0.9800

loop_
_geom_torsion_atom_site_label_1
_geom_torsion_atom_site_label_2
_geom_torsion_atom_site_label_3
_geom_torsion_atom_site_label_4
_geom_torsion
C6 C1 C2 C3 -56.8(4)
C8 C1 C2 C3 56.4(4)
Cl1B C1 C2 C3 -173.7(7)
Cl1A C1 C2 C3 -178.2(5)
C6 C1 C2 Cl2A 119.7(5)
C8 C1 C2 Cl2A -127.1(5)
Cl1B C1 C2 Cl2A 2.8(9)
Cl1A C1 C2 Cl2A -1.8(7)
C6 C1 C2 Cl2B 118.5(4)
C8 C1 C2 Cl2B -128.3(4)
Cl1B C1 C2 Cl2B 1.6(8)
Cl1A C1 C2 Cl2B -2.9(6)
C1 C2 C3 C4 -3.5(4)
Cl2A C2 C3 C4 179.8(5)
Cl2B C2 C3 C4 -178.4(4)
C1 C2 C3 Cl3 174.4(3)
Cl2A C2 C3 Cl3 -2.3(6)
Cl2B C2 C3 Cl3 -0.6(6)
C2 C3 C4 C5 61.9(4)
Cl3 C3 C4 C5 -116.1(3)
C2 C3 C4 C7 -53.9(4)
Cl3 C3 C4 C7 128.2(3)
C2 C3 C4 Cl4 -177.2(3)
Cl3 C3 C4 Cl4 4.8(4)
C3 C4 C5 O1 122.2(4)
C7 C4 C5 O1 -123.1(4)
Cl4 C4 C5 O1 -0.6(5)
C3 C4 C5 C6 -55.7(4)
C7 C4 C5 C6 59.0(4)
Cl4 C4 C5 C6 -178.5(3)
C2 C1 C6 O2 -124.7(4)
C8 C1 C6 O2 118.8(4)
Cl1B C1 C6 O2 0.5(10)
Cl1A C1 C6 O2 -5.3(6)
C2 C1 C6 C5 56.4(3)
C8 C1 C6 C5 -60.1(4)
Cl1B C1 C6 C5 -178.4(9)
Cl1A C1 C6 C5 175.8(4)
O1 C5 C6 O2 1.6(6)
C4 C5 C6 O2 179.6(4)
O1 C5 C6 C1 -179.4(4)
C4 C5 C6 C1 -1.4(4)
C5 C4 C7 C8 -53.3(4)
C3 C4 C7 C8 58.4(4)
Cl4 C4 C7 C8 -176.2(3)
C4 C7 C8 C9 -135.2(3)
C4 C7 C8 C1 -8.6(4)
C2 C1 C8 C9 81.0(4)
C6 C1 C8 C9 -167.4(3)
Cl1B C1 C8 C9 -52.5(13)
Cl1A C1 C8 C9 -42.9(5)
C2 C1 C8 C7 -46.2(4)
C6 C1 C8 C7 65.3(3)
Cl1B C1 C8 C7 -179.8(13)
Cl1A C1 C8 C7 -170.1(5)
C7 C8 C9 C10 54.7(5)
C1 C8 C9 C10 -69.8(4)
C7 C8 C9 C14 -127.0(4)
C1 C8 C9 C14 108.5(4)
C14 C9 C10 C11 -0.7(6)
C8 C9 C10 C11 177.7(4)
C9 C10 C11 C12 0.7(6)
C10 C11 C12 C13 -0.3(6)
C10 C11 C12 C15 179.7(4)
C11 C12 C13 C14 0.0(6)
C15 C12 C13 C14 180.0(4)
C12 C13 C14 C9 0.0(6)
C10 C9 C14 C13 0.3(5)
C8 C9 C14 C13 -178.0(3)
